data_2312477
loop_
_publ_author_name
'Domasevitch, Kostiantyn V.'
'Krautscheid, Harald'

_publ_section_title
;
 Two metastable high hydrates of energetic material
 3,3',5,5'-tetranitro-4,4'-bipyrazole.
;
_journal_coeditor_code VP3035
_journal_issue 5
_journal_name_full 'Acta crystallographica. Section C, Structural chemistry'
_journal_paper_doi 10.1107/S2053229624003346
_journal_volume 80
_journal_year 2024
_chemical_formula_iupac 'C6 H2 N8 O8, 5H2 O'
_chemical_formula_moiety 'C6 H2 N8 O8, 5(H2 O)'
_chemical_formula_sum 'C6 H12 N8 O13'
_chemical_formula_weight 404.24
_chemical_name_systematic
;
3,3',5,5'-Tetranitro-4,4'-bipyrazole pentahydrate
;
_space_group_crystal_system monoclinic
_space_group_IT_number 14
_space_group_name_Hall '-P 2ybc'
_space_group_name_H-M_alt 'P 1 21/c 1'
_atom_sites_solution_hydrogens difmap
_atom_sites_solution_primary direct
_atom_sites_solution_secondary difmap
_audit_creation_method SHELXL-2019/3
_cell_angle_alpha 90
_cell_angle_beta 90.435(4)
_cell_angle_gamma 90
_cell_formula_units_Z 4
_cell_length_a 11.2164(5)
_cell_length_b 20.8114(6)
_cell_length_c 6.6646(3)
_cell_measurement_reflns_used 14313
_cell_measurement_temperature 183(2)
_cell_measurement_theta_max 80.11
_cell_measurement_theta_min 3.94
_cell_volume 1555.67(11)
_computing_cell_refinement
;
X-AREA (Stoe & Cie, 2016)
;
_computing_data_collection
;
X-AREA (Stoe & Cie, 2016)
;
_computing_data_reduction
;
X-AREA (Stoe & Cie, 2016)
;
_computing_molecular_graphics
;
DIAMOND (Brandenburg, 1999)
;
_computing_publication_material
;
WinGX (Farrugia, 2012)
;
_computing_structure_refinement
;
SHELXL2019 (Sheldrick, 2015)
;
_computing_structure_solution
;
SHELXS97 (Sheldrick, 2008)
;
_diffrn_ambient_temperature 183(2)
_diffrn_detector Pilatus300K
_diffrn_detector_area_resol_mean 5.81
_diffrn_measured_fraction_theta_full 0.991
_diffrn_measured_fraction_theta_max 0.978
_diffrn_measurement_device 'Eulerian 4-circle diffractometer'
_diffrn_measurement_device_type 'STOE STADIVARI'
_diffrn_measurement_method 'rotation method, \w scans'
_diffrn_radiation_monochromator 'Graded multilayer mirror'
_diffrn_radiation_probe x-ray
_diffrn_radiation_type 'Cu K\a'
_diffrn_radiation_wavelength 1.54186
_diffrn_reflns_av_R_equivalents 0.0408
_diffrn_reflns_av_unetI/netI 0.0281
_diffrn_reflns_limit_h_max 14
_diffrn_reflns_limit_h_min -13
_diffrn_reflns_limit_k_max 25
_diffrn_reflns_limit_k_min -9
_diffrn_reflns_limit_l_max 8
_diffrn_reflns_limit_l_min -8
_diffrn_reflns_number 14058
_diffrn_reflns_theta_full 67.686
_diffrn_reflns_theta_max 79.531
_diffrn_reflns_theta_min 3.941
_diffrn_source 'GeniX 3D HF Cu'
_diffrn_source_current 0.600
_diffrn_source_power 0.030
_diffrn_source_voltage 50
_exptl_absorpt_coefficient_mu 1.513
_exptl_absorpt_correction_T_max 0.9628
_exptl_absorpt_correction_T_min 0.7871
_exptl_absorpt_correction_type multi-scan
_exptl_absorpt_process_details
;
(LANA; Koziskova <i>et al.</i>,  2016)
;
_exptl_crystal_colour colorless
_exptl_crystal_density_diffrn 1.726
_exptl_crystal_description needle
_exptl_crystal_F_000 832
_exptl_crystal_size_max 0.090
_exptl_crystal_size_mid 0.070
_exptl_crystal_size_min 0.030
_refine_diff_density_max 0.418
_refine_diff_density_min -0.323
_refine_ls_extinction_method none
_refine_ls_goodness_of_fit_ref 0.998
_refine_ls_hydrogen_treatment mixed
_refine_ls_matrix_type full
_refine_ls_number_parameters 296
_refine_ls_number_reflns 3321
_refine_ls_number_restraints 53
_refine_ls_restrained_S_all 0.995
_refine_ls_R_factor_all 0.0566
_refine_ls_R_factor_gt 0.0460
_refine_ls_shift/su_max 0.000
_refine_ls_shift/su_mean 0.000
_refine_ls_structure_factor_coef Fsqd
_refine_ls_weighting_details 'w=1/[\s^2^(Fo^2^)+(0.0939P)^2^] where P=(Fo^2^+2Fc^2^)/3'
_refine_ls_weighting_scheme calc
_refine_ls_wR_factor_gt 0.1194
_refine_ls_wR_factor_ref 0.1276
_reflns_number_gt 2619
_reflns_number_total 3321
_reflns_threshold_expression 'I > 2\s(I)'
_cod_data_source_file vp3035sup1.cif
_cod_data_source_block 2
_cod_original_sg_symbol_H-M 'P 21/c'
_cod_database_code 2312477
_shelx_space_group_comment
;
The symmetry employed for this shelxl refinement is uniquely defined
by the following loop, which should always be used as a source of
symmetry information in preference to the above space-group names.
They are only intended as comments.
;
_shelx_estimated_absorpt_t_min 0.876
_shelx_estimated_absorpt_t_max 0.956

loop_
_space_group_symop_operation_xyz
'x, y, z'
'-x, y+1/2, -z+1/2'
'-x, -y, -z'
'x, -y-1/2, z-1/2'

loop_
_atom_site_type_symbol
_atom_site_label
_atom_site_fract_x
_atom_site_fract_y
_atom_site_fract_z
_atom_site_U_iso_or_equiv
_atom_site_adp_type
_atom_site_calc_flag
_atom_site_occupancy
_atom_site_disorder_assembly
_atom_site_disorder_group
O O1 0.28035(12) -0.04718(6) 0.3996(2) 0.0386(3) Uani d 1 . .
O O2 0.13306(12) -0.01590(6) 0.5861(2) 0.0392(3) Uani d 1 . .
O O3 0.37077(12) 0.25979(6) 0.3829(2) 0.0403(3) Uani d 1 . .
O O4 0.19788(12) 0.25621(6) 0.5233(2) 0.0387(3) Uani d 1 . .
O O5 -0.13642(12) 0.21076(8) 0.3560(2) 0.0467(4) Uani d 1 . .
O O6 0.03913(12) 0.18784(7) 0.2445(2) 0.0399(3) Uani d 1 . .
O O7 0.07786(14) 0.04766(7) 1.1095(2) 0.0438(4) Uani d 1 . .
O O8 0.23648(12) 0.07031(7) 0.9392(2) 0.0405(3) Uani d 1 . .
N N1 0.36281(13) 0.07172(7) 0.3696(2) 0.0280(3) Uani d 1 . .
N N2 0.38173(13) 0.13466(7) 0.3548(2) 0.0283(3) Uani d 1 . .
N N3 0.22147(13) -0.00586(7) 0.4864(2) 0.0304(3) Uani d 1 . .
N N4 0.28528(13) 0.23088(7) 0.4509(2) 0.0296(3) Uani d 1 . .
N N5 -0.09369(13) 0.15151(7) 0.7006(2) 0.0286(3) Uani d 1 . .
N N6 -0.05416(14) 0.11939(7) 0.8599(2) 0.0308(3) Uani d 1 . .
N N7 -0.03690(13) 0.18720(7) 0.3731(2) 0.0307(3) Uani d 1 . .
N N8 0.12899(14) 0.07156(7) 0.9660(2) 0.0318(3) Uani d 1 . .
C C1 0.26111(14) 0.05963(7) 0.4645(2) 0.0265(3) Uani d 1 . .
C C2 0.20628(15) 0.11677(7) 0.5198(2) 0.0259(3) Uani d 1 . .
C C3 0.28840(14) 0.16143(8) 0.4436(2) 0.0263(3) Uani d 1 . .
C C4 -0.00963(14) 0.15605(8) 0.5601(3) 0.0267(3) Uani d 1 . .
C C5 0.09402(15) 0.12615(7) 0.6253(2) 0.0257(3) Uani d 1 . .
C C6 0.05760(15) 0.10474(8) 0.8161(2) 0.0278(3) Uani d 1 . .
O O1W 0.54652(12) 0.00552(6) 0.2491(2) 0.0359(3) Uani d 1 . .
O O3W 0.61658(12) 0.18711(6) 0.2917(2) 0.0379(3) Uani d 1 . .
O O2W 0.71826(17) 0.08688(8) 0.0706(3) 0.0375(4) Uani d 0.86 . .
O O2WA 0.7582(16) 0.0942(9) 0.123(3) 0.059(4) Uiso d 0.14 . .
H H3A 0.787930 0.070453 0.214496 0.089 Uiso d 0.14 . .
H H4A 0.812770 0.103103 0.039756 0.089 Uiso d 0.14 . .
O O4W 0.67352(12) 0.31146(6) 0.1914(2) 0.0356(3) Uani d 1 . .
O O5W 0.49162(15) 0.38334(7) 0.3636(3) 0.0486(4) Uani d 1 . .
H H3 0.7943(17) 0.0863(18) 0.042(5) 0.058(10) Uiso d 0.86 . .
H H4 0.685(3) 0.088(2) -0.041(4) 0.098(15) Uiso d 0.86 . .
H H1 0.603(2) 0.0235(11) 0.179(4) 0.046(7) Uiso d 1 . .
H H2 0.540(3) -0.0326(10) 0.202(4) 0.071(10) Uiso d 1 . .
H H5 0.5436(16) 0.1760(12) 0.283(4) 0.044(7) Uiso d 1 . .
H H6 0.6573(19) 0.1615(11) 0.226(4) 0.043(6) Uiso d 1 . .
H H7 0.661(2) 0.3132(13) 0.062(3) 0.053(8) Uiso d 1 . .
H H8 0.658(3) 0.2735(10) 0.228(4) 0.063(8) Uiso d 1 . .
H H9 0.5443(19) 0.3606(13) 0.306(4) 0.070(9) Uiso d 1 . .
H H10 0.434(2) 0.3591(14) 0.402(5) 0.074(10) Uiso d 1 . .
H H1N 0.423(2) 0.0455(13) 0.328(4) 0.048(7) Uiso d 1 . .
H H2N -0.1678(19) 0.1639(11) 0.697(3) 0.034(6) Uiso d 1 . .

loop_
_atom_site_aniso_label
_atom_site_aniso_U_11
_atom_site_aniso_U_22
_atom_site_aniso_U_33
_atom_site_aniso_U_12
_atom_site_aniso_U_13
_atom_site_aniso_U_23
O1 0.0394(7) 0.0202(6) 0.0562(8) 0.0021(5) 0.0040(6) -0.0097(5)
O2 0.0367(7) 0.0237(7) 0.0575(8) -0.0042(5) 0.0111(6) 0.0005(5)
O3 0.0370(7) 0.0225(7) 0.0616(9) -0.0065(5) 0.0125(6) -0.0006(5)
O4 0.0366(7) 0.0219(6) 0.0577(8) 0.0029(5) 0.0114(6) -0.0038(5)
O5 0.0273(7) 0.0508(9) 0.0620(9) 0.0069(6) 0.0011(6) 0.0231(7)
O6 0.0334(7) 0.0463(8) 0.0401(7) 0.0019(6) 0.0057(5) 0.0096(6)
O7 0.0470(8) 0.0434(8) 0.0409(7) -0.0028(6) 0.0021(6) 0.0133(6)
O8 0.0334(7) 0.0438(8) 0.0445(7) 0.0067(6) -0.0006(5) 0.0055(6)
N1 0.0267(7) 0.0191(7) 0.0382(7) 0.0014(5) 0.0022(5) -0.0027(5)
N2 0.0290(7) 0.0189(7) 0.0369(7) -0.0001(5) 0.0010(6) -0.0005(5)
N3 0.0303(7) 0.0190(7) 0.0419(8) 0.0003(5) -0.0008(6) -0.0020(5)
N4 0.0308(7) 0.0190(7) 0.0390(7) -0.0001(5) 0.0021(6) -0.0012(5)
N5 0.0252(7) 0.0198(7) 0.0408(7) 0.0010(5) 0.0049(5) 0.0007(5)
N6 0.0321(8) 0.0232(7) 0.0372(7) 0.0000(5) 0.0035(6) 0.0012(5)
N7 0.0249(7) 0.0246(7) 0.0425(8) -0.0025(5) 0.0000(6) 0.0055(6)
N8 0.0365(8) 0.0233(7) 0.0358(7) 0.0018(6) -0.0004(6) 0.0002(5)
C1 0.0270(8) 0.0179(8) 0.0346(8) -0.0003(6) 0.0006(6) -0.0011(6)
C2 0.0269(8) 0.0187(7) 0.0319(7) 0.0011(6) -0.0009(6) -0.0010(5)
C3 0.0269(8) 0.0176(8) 0.0343(8) 0.0000(6) 0.0011(6) -0.0016(6)
C4 0.0257(8) 0.0181(8) 0.0364(8) -0.0008(5) 0.0020(6) 0.0009(6)
C5 0.0258(8) 0.0166(7) 0.0347(8) -0.0012(5) 0.0020(6) -0.0013(5)
C6 0.0317(8) 0.0190(7) 0.0327(8) -0.0001(6) 0.0012(6) 0.0007(6)
O1W 0.0340(7) 0.0238(7) 0.0500(7) 0.0026(5) 0.0070(6) -0.0027(5)
O3W 0.0277(7) 0.0249(7) 0.0611(9) -0.0023(5) 0.0034(6) -0.0020(5)
O2W 0.0347(9) 0.0337(9) 0.0442(10) -0.0025(7) 0.0040(8) 0.0027(7)
O4W 0.0305(7) 0.0222(7) 0.0542(8) -0.0005(5) 0.0048(5) 0.0046(5)
O5W 0.0492(9) 0.0228(7) 0.0741(11) -0.0007(6) 0.0115(8) 0.0004(6)

loop_
_atom_type_symbol
_atom_type_description
_atom_type_scat_dispersion_real
_atom_type_scat_dispersion_imag
_atom_type_scat_source
C C 0.0181 0.0091 'International Tables Vol C Tables 4.2.6.8 and 6.1.1.4'
H H 0.0000 0.0000 'International Tables Vol C Tables 4.2.6.8 and 6.1.1.4'
N N 0.0311 0.0180 'International Tables Vol C Tables 4.2.6.8 and 6.1.1.4'
O O 0.0492 0.0322 'International Tables Vol C Tables 4.2.6.8 and 6.1.1.4'

loop_
_geom_angle_atom_site_label_1
_geom_angle_atom_site_label_2
_geom_angle_atom_site_label_3
_geom_angle_site_symmetry_1
_geom_angle_site_symmetry_3
_geom_angle
_geom_angle_publ_flag
N2 N1 C1 . . 111.01(13) ?
N2 N1 H1N . . 116.4(17) ?
C1 N1 H1N . . 132.1(17) ?
C3 N2 N1 . . 104.66(14) ?
O2 N3 O1 . . 125.39(15) ?
O2 N3 C1 . . 118.13(14) ?
O1 N3 C1 . . 116.48(15) ?
O4 N4 O3 . . 124.81(15) ?
O4 N4 C3 . . 117.78(14) ?
O3 N4 C3 . . 117.40(14) ?
N6 N5 C4 . . 111.26(14) ?
N6 N5 H2N . . 119.0(15) ?
C4 N5 H2N . . 129.6(14) ?
C6 N6 N5 . . 104.48(14) ?
O6 N7 O5 . . 125.14(16) ?
O6 N7 C4 . . 118.13(14) ?
O5 N7 C4 . . 116.72(15) ?
O8 N8 O7 . . 125.10(16) ?
O8 N8 C6 . . 116.73(15) ?
O7 N8 C6 . . 118.17(15) ?
N1 C1 C2 . . 110.28(14) ?
N1 C1 N3 . . 119.50(14) ?
C2 C1 N3 . . 130.14(15) ?
C1 C2 C3 . . 100.21(14) ?
C1 C2 C5 . . 128.84(15) ?
C3 C2 C5 . . 130.94(14) ?
N2 C3 C2 . . 113.84(14) ?
N2 C3 N4 . . 116.95(14) ?
C2 C3 N4 . . 129.21(15) ?
N5 C4 C5 . . 110.06(15) ?
N5 C4 N7 . . 119.54(15) ?
C5 C4 N7 . . 130.37(15) ?
C4 C5 C6 . . 100.17(14) ?
C4 C5 C2 . . 129.33(15) ?
C6 C5 C2 . . 130.42(15) ?
N6 C6 C5 . . 114.03(15) ?
N6 C6 N8 . . 118.41(15) ?
C5 C6 N8 . . 127.53(15) ?
H1 O1W H2 . . 105(2) ?
H5 O3W H6 . . 109(2) ?
O2WA O2W H3A . . 33.1 ?
O2WA O2W H4A . . 47.1 ?
H3A O2W H4A . . 69.4 ?
O2WA O2W H3 . . 53(2) ?
H3A O2W H3 . . 64.5 ?
H4A O2W H3 . . 18.2 ?
O2WA O2W H4 . . 149(3) ?
H3A O2W H4 . . 161.5 ?
H4A O2W H4 . . 103.8 ?
H3 O2W H4 . . 104(3) ?
O2W O2WA H3A . . 124.8 ?
O2W O2WA H4A . . 102.5 ?
H3A O2WA H4A . . 108.4 ?
O2W O2WA H3 . . 86(3) ?
H3A O2WA H3 . . 101.1 ?
H4A O2WA H3 . . 28.3 ?
O2W O2WA H4 . . 18(2) ?
H3A O2WA H4 . . 138.6 ?
H4A O2WA H4 . . 85.7 ?
H3 O2WA H4 . . 73(3) ?
H7 O4W H8 . . 107(2) ?
H9 O5W H10 . . 110(2) ?

loop_
_geom_bond_atom_site_label_1
_geom_bond_atom_site_label_2
_geom_bond_site_symmetry_2
_geom_bond_distance
_geom_bond_publ_flag
O1 N3 . 1.2313(19) ?
O2 N3 . 1.216(2) ?
O3 N4 . 1.2221(19) ?
O4 N4 . 1.2161(19) ?
O5 N7 . 1.2236(19) ?
O6 N7 . 1.2134(19) ?
O7 N8 . 1.224(2) ?
O8 N8 . 1.220(2) ?
N1 N2 . 1.331(2) ?
N1 C1 . 1.332(2) ?
N1 H1N . 0.92(3) ?
N2 C3 . 1.329(2) ?
N3 C1 . 1.441(2) ?
N4 C3 . 1.447(2) ?
N5 N6 . 1.328(2) ?
N5 C4 . 1.337(2) ?
N5 H2N . 0.87(2) ?
N6 C6 . 1.325(2) ?
N7 C4 . 1.436(2) ?
N8 C6 . 1.451(2) ?
C1 C2 . 1.390(2) ?
C2 C3 . 1.406(2) ?
C2 C5 . 1.460(2) ?
C4 C5 . 1.386(2) ?
C5 C6 . 1.411(2) ?
O1W H1 . 0.872(18) ?
O1W H2 . 0.855(19) ?
O3W H5 . 0.852(17) ?
O3W H6 . 0.828(17) ?
O2W H3 . 0.875(19) ?
O2W H4 . 0.83(2) ?
O2WA H3A . 0.8500 ?
O2WA H4A . 0.8500 ?
O4W H7 . 0.875(17) ?
O4W H8 . 0.845(19) ?
O5W H9 . 0.851(19) ?
O5W H10 . 0.861(19) ?

loop_
_geom_hbond_atom_site_label_D
_geom_hbond_atom_site_label_H
_geom_hbond_atom_site_label_A
_geom_hbond_site_symmetry_A
_geom_hbond_distance_DH
_geom_hbond_distance_HA
_geom_hbond_distance_DA
_geom_hbond_angle_DHA
_geom_hbond_publ_flag
N1 H1N O1W . 0.92(3) 1.70(3) 2.610(2) 173(3) yes
N5 H2N O4W 4_466 0.87(2) 1.85(2) 2.723(2) 179(2) yes
O1W H1 O2W . 0.872(18) 1.988(18) 2.833(2) 163(2) yes
O1W H2 O5W 2_645 0.855(19) 1.838(19) 2.685(2) 170(3) yes
O2W H3 N6 1_654 0.875(19) 2.21(3) 3.000(2) 151(3) yes
O2W H4 O5W 4_565 0.83(2) 2.33(3) 2.949(3) 131(3) yes
O2W H4 O1 3_655 0.83(2) 2.57(3) 3.241(3) 139(3) yes
O3W H5 N2 . 0.852(17) 2.068(19) 2.885(2) 160(2) yes
O3W H6 O2W . 0.828(17) 1.992(19) 2.802(2) 166(2) yes
O4W H7 O3W 4_565 0.875(17) 1.865(18) 2.735(2) 173(2) yes
O4W H8 O3W . 0.845(19) 1.906(19) 2.749(2) 176(3) yes
O5W H9 O4W . 0.851(19) 1.936(19) 2.784(2) 175(3) yes
O5W H10 O3 . 0.861(19) 2.19(3) 2.910(2) 141(3) yes
O5W H10 O8 4_565 0.861(19) 2.67(3) 3.065(2) 109(2) yes

loop_
_geom_torsion_atom_site_label_1
_geom_torsion_atom_site_label_2
_geom_torsion_atom_site_label_3
_geom_torsion_atom_site_label_4
_geom_torsion_site_symmetry_1
_geom_torsion_site_symmetry_2
_geom_torsion_site_symmetry_3
_geom_torsion_site_symmetry_4
_geom_torsion
_geom_torsion_publ_flag
C1 N1 N2 C3 . . . . -0.03(18) ?
C4 N5 N6 C6 . . . . 0.81(18) ?
N2 N1 C1 C2 . . . . -0.29(19) ?
N2 N1 C1 N3 . . . . 176.78(14) ?
O2 N3 C1 N1 . . . . 174.75(15) ?
O1 N3 C1 N1 . . . . -6.0(2) ?
O2 N3 C1 C2 . . . . -8.8(3) ?
O1 N3 C1 C2 . . . . 170.46(17) ?
N1 C1 C2 C3 . . . . 0.46(17) ?
N3 C1 C2 C3 . . . . -176.22(17) ?
N1 C1 C2 C5 . . . . 179.77(16) ?
N3 C1 C2 C5 . . . . 3.1(3) ?
N1 N2 C3 C2 . . . . 0.35(19) ?
N1 N2 C3 N4 . . . . 179.72(14) ?
C1 C2 C3 N2 . . . . -0.50(18) ?
C5 C2 C3 N2 . . . . -179.79(16) ?
C1 C2 C3 N4 . . . . -179.78(16) ?
C5 C2 C3 N4 . . . . 0.9(3) ?
O4 N4 C3 N2 . . . . 176.67(15) ?
O3 N4 C3 N2 . . . . -3.1(2) ?
O4 N4 C3 C2 . . . . -4.1(3) ?
O3 N4 C3 C2 . . . . 176.20(17) ?
N6 N5 C4 C5 . . . . -0.57(19) ?
N6 N5 C4 N7 . . . . 177.78(14) ?
O6 N7 C4 N5 . . . . -176.42(15) ?
O5 N7 C4 N5 . . . . 3.1(2) ?
O6 N7 C4 C5 . . . . 1.5(3) ?
O5 N7 C4 C5 . . . . -178.95(17) ?
N5 C4 C5 C6 . . . . 0.08(18) ?
N7 C4 C5 C6 . . . . -178.03(17) ?
N5 C4 C5 C2 . . . . 177.08(15) ?
N7 C4 C5 C2 . . . . -1.0(3) ?
C1 C2 C5 C4 . . . . -117.2(2) ?
C3 C2 C5 C4 . . . . 61.9(3) ?
C1 C2 C5 C6 . . . . 58.9(3) ?
C3 C2 C5 C6 . . . . -122.0(2) ?
N5 N6 C6 C5 . . . . -0.78(19) ?
N5 N6 C6 N8 . . . . 177.12(14) ?
C4 C5 C6 N6 . . . . 0.44(19) ?
C2 C5 C6 N6 . . . . -176.50(15) ?
C4 C5 C6 N8 . . . . -177.23(16) ?
C2 C5 C6 N8 . . . . 5.8(3) ?
O8 N8 C6 N6 . . . . -165.51(15) ?
O7 N8 C6 N6 . . . . 13.8(2) ?
O8 N8 C6 C5 . . . . 12.1(3) ?
O7 N8 C6 C5 . . . . -168.60(16) ?

_cod_database_fobs_code 2312477
